data_1513844
loop_
_publ_author_name
'Tondreau, Aaron M.'
'Benk\>o, Zolt\'an'
'Harmer, Jeffrey R.'
'Gr\"utzmacher, Hansj\"org'

_publ_section_title
;
 Sodium phosphaethynolate, Na(OCP), as a &#x201C;P&#x201D; transfer
 reagent for the synthesis of N-heterocyclic carbene supported P3 and PAsP
 radicals
;
_journal_issue 4
_journal_name_full 'Chemical Science'
_journal_page_first 1545
_journal_paper_doi 10.1039/c3sc53140f
_journal_volume 5
_journal_year 2014
_chemical_formula_sum 'C54 H72 As N4 P2'
_chemical_formula_weight 1828.09
_chemical_name_common arsenyl[bis((1,3-bis(2,6-diisopropylphenyl)-1H-imidazol-2-ylidene)phosphine)]
_chemical_name_systematic
; 
 ? 
;
_space_group_IT_number 9
_symmetry_cell_setting monoclinic
_symmetry_space_group_name_Hall 'C -2yc'
_symmetry_space_group_name_H-M 'C 1 c 1'
_atom_sites_solution_hydrogens geom
_atom_sites_solution_primary direct
_atom_sites_solution_secondary difmap
_audit_creation_method SHELXL-97
_cell_angle_alpha 90.00
_cell_angle_beta 92.756(2)
_cell_angle_gamma 90.00
_cell_formula_units_Z 8
_cell_length_a 10.2682(6)
_cell_length_b 42.469(3)
_cell_length_c 24.2300(12)
_cell_measurement_reflns_used 9964
_cell_measurement_temperature 100(2)
_cell_measurement_theta_max 26.04
_cell_measurement_theta_min 2.18
_cell_volume 10554.0(11)
_computing_cell_refinement 'Bruker SAINT'
_computing_data_collection 'Bruker APEX2'
_computing_data_reduction 'Bruker SAINT'
_computing_molecular_graphics 'Bruker SHELXTL'
_computing_publication_material 'Bruker SHELXTL'
_computing_structure_refinement 'SHELXL-97 (Sheldrick, 2008)'
_computing_structure_solution 'SHELXS-97 (Sheldrick, 2008)'
_diffrn_ambient_temperature 100(2)
_diffrn_measured_fraction_theta_full 1.000
_diffrn_measured_fraction_theta_max 1.000
_diffrn_measurement_device_type 'Bruker APEX-II CCD'
_diffrn_measurement_method '\f and \w scans'
_diffrn_radiation_monochromator graphite
_diffrn_radiation_source 'fine-focus sealed tube'
_diffrn_radiation_type MoK\a
_diffrn_radiation_wavelength 0.71073
_diffrn_reflns_av_R_equivalents 0.0807
_diffrn_reflns_av_sigmaI/netI 0.0818
_diffrn_reflns_limit_h_max 13
_diffrn_reflns_limit_h_min -13
_diffrn_reflns_limit_k_max 54
_diffrn_reflns_limit_k_min -54
_diffrn_reflns_limit_l_max 31
_diffrn_reflns_limit_l_min -31
_diffrn_reflns_number 117515
_diffrn_reflns_theta_full 27.10
_diffrn_reflns_theta_max 27.10
_diffrn_reflns_theta_min 0.96
_exptl_absorpt_coefficient_mu 0.738
_exptl_absorpt_correction_T_max 0.9711
_exptl_absorpt_correction_T_min 0.8369
_exptl_absorpt_correction_type empirical
_exptl_absorpt_process_details ' SADABS-2008/1 - Bruker AXS area detector scaling and absorption correction'
_exptl_crystal_colour Purple
_exptl_crystal_density_diffrn 1.150
_exptl_crystal_density_method 'not measured'
_exptl_crystal_description Platelette
_exptl_crystal_F_000 3896
_exptl_crystal_size_max 0.25
_exptl_crystal_size_mid 0.12
_exptl_crystal_size_min 0.04
_refine_diff_density_max 0.546
_refine_diff_density_min -0.281
_refine_diff_density_rms 0.062
_refine_ls_abs_structure_details 'Flack H D (1983), Acta Cryst. A39, 876-881'
_refine_ls_abs_structure_Flack 0.203(5)
_refine_ls_extinction_method none
_refine_ls_goodness_of_fit_ref 0.974
_refine_ls_hydrogen_treatment constr
_refine_ls_matrix_type full
_refine_ls_number_parameters 1132
_refine_ls_number_reflns 22831
_refine_ls_number_restraints 2
_refine_ls_restrained_S_all 0.974
_refine_ls_R_factor_all 0.0852
_refine_ls_R_factor_gt 0.0456
_refine_ls_shift/su_max 0.003
_refine_ls_shift/su_mean 0.000
_refine_ls_structure_factor_coef Fsqd
_refine_ls_weighting_details 'calc w=1/[\s^2^(Fo^2^)+(0.0528P)^2^+1.0080P] where P=(Fo^2^+2Fc^2^)/3'
_refine_ls_weighting_scheme calc
_refine_ls_wR_factor_gt 0.0842
_refine_ls_wR_factor_ref 0.1004
_reflns_number_gt 16569
_reflns_number_total 22831
_reflns_threshold_expression >2sigma(I)
_cod_data_source_file c3sc53140f.txt
_cod_data_source_block paspcc
_cod_depositor_comments
;
The following automatic conversions were performed:

'_symmetry_cell_setting' value 'Monoclinic' changed to 'monoclinic'
according to
/usr/data/users/saulius/crontab/automatic-downloads/current/RSC/lib/dictionaries/cif_core.dic
dictionary named 'cif_core.dic' version 2.4.2 from
2011-04-26.

'_exptl_absorpt_correction_type' value 'Empirical'
changed to 'empirical' according to
/usr/data/users/saulius/crontab/automatic-downloads/current/RSC/lib/dictionaries/cif_core.dic
dictionary named 'cif_core.dic' version 2.4.2 from
2011-04-26.

'_refine_ls_hydrogen_treatment' value 'Constr' changed
to 'constr' according to
/usr/data/users/saulius/crontab/automatic-downloads/current/RSC/lib/dictionaries/cif_core.dic
dictionary named 'cif_core.dic' version 2.4.2 from 2011-04-26.

Automatic conversion script
Id: cif_fix_values 2281 2013-09-26 08:29:07Z andrius 
;
_cod_original_cell_volume 10553.9(10)
_cod_original_sg_symbol_H-M 'Cc   '
_cod_database_code 1513844

loop_
_symmetry_equiv_pos_as_xyz
'x, y, z'
'x, -y, z+1/2'
'x+1/2, y+1/2, z'
'x+1/2, -y+1/2, z+1/2'

loop_
_atom_site_label
_atom_site_type_symbol
_atom_site_fract_x
_atom_site_fract_y
_atom_site_fract_z
_atom_site_U_iso_or_equiv
_atom_site_adp_type
_atom_site_occupancy
_atom_site_symmetry_multiplicity
_atom_site_calc_flag
_atom_site_refinement_flags
As1 As 0.55012(3) 0.815612(8) 0.978412(13) 0.02466(9) Uani 1 1 d .
As2 As 0.95895(3) 0.540672(8) 0.026804(13) 0.02165(9) Uani 1 1 d .
C1 C 0.6319(3) 0.76368(8) 0.88752(13) 0.0208(8) Uani 1 1 d .
C2 C 0.6639(4) 0.73765(9) 0.80785(13) 0.0266(8) Uani 1 1 d .
H2 H 0.6846 0.7212 0.7831 0.032 Uiso 1 1 calc R
C3 C 0.6288(4) 0.76702(8) 0.79365(14) 0.0281(9) Uani 1 1 d .
H3 H 0.6191 0.7752 0.7572 0.034 Uiso 1 1 calc R
C4 C 0.7028(3) 0.70754(8) 0.89648(13) 0.0209(8) Uani 1 1 d .
C5 C 0.6072(3) 0.68570(8) 0.90934(13) 0.0243(8) Uani 1 1 d .
C6 C 0.6488(4) 0.65875(8) 0.93789(13) 0.0261(8) Uani 1 1 d .
H6 H 0.5863 0.6434 0.9475 0.031 Uiso 1 1 calc R
C7 C 0.7787(4) 0.65385(8) 0.95253(14) 0.0283(9) Uani 1 1 d .
H7 H 0.8049 0.6351 0.9713 0.034 Uiso 1 1 calc R
C8 C 0.8704(4) 0.67591(8) 0.94014(13) 0.0249(8) Uani 1 1 d .
H8 H 0.9594 0.6723 0.9506 0.030 Uiso 1 1 calc R
C9 C 0.8345(3) 0.70379(8) 0.91217(13) 0.0233(8) Uani 1 1 d .
C10 C 0.9378(4) 0.72817(9) 0.90018(15) 0.0299(9) Uani 1 1 d .
H10 H 0.8924 0.7470 0.8836 0.036 Uiso 1 1 calc R
C11 C 1.0313(4) 0.71566(11) 0.85819(17) 0.0473(11) Uani 1 1 d .
H11A H 1.0803 0.6978 0.8742 0.071 Uiso 1 1 calc R
H11B H 1.0920 0.7324 0.8486 0.071 Uiso 1 1 calc R
H11C H 0.9814 0.7088 0.8248 0.071 Uiso 1 1 calc R
C12 C 1.0127(4) 0.73889(10) 0.95374(16) 0.0378(10) Uani 1 1 d .
H12A H 0.9508 0.7471 0.9798 0.057 Uiso 1 1 calc R
H12B H 1.0749 0.7554 0.9450 0.057 Uiso 1 1 calc R
H12C H 1.0598 0.7209 0.9704 0.057 Uiso 1 1 calc R
C13 C 0.4631(4) 0.69088(9) 0.89452(16) 0.0325(9) Uani 1 1 d .
H13 H 0.4539 0.7107 0.8723 0.039 Uiso 1 1 calc R
C14 C 0.3866(4) 0.69481(13) 0.94668(18) 0.0551(13) Uani 1 1 d .
H14A H 0.3946 0.6756 0.9690 0.083 Uiso 1 1 calc R
H14B H 0.2946 0.6986 0.9363 0.083 Uiso 1 1 calc R
H14C H 0.4217 0.7127 0.9682 0.083 Uiso 1 1 calc R
C15 C 0.4064(4) 0.66359(9) 0.85960(17) 0.0420(10) Uani 1 1 d .
H15A H 0.4509 0.6624 0.8248 0.063 Uiso 1 1 calc R
H15B H 0.3131 0.6671 0.8518 0.063 Uiso 1 1 calc R
H15C H 0.4192 0.6438 0.8799 0.063 Uiso 1 1 calc R
C16 C 0.5763(3) 0.81624(8) 0.84331(13) 0.0172(8) Uani 1 1 d .
C17 C 0.6780(3) 0.83833(8) 0.84968(13) 0.0223(8) Uani 1 1 d .
C18 C 0.6441(3) 0.87025(8) 0.84916(13) 0.0240(8) Uani 1 1 d .
H18 H 0.7106 0.8858 0.8523 0.029 Uiso 1 1 calc R
C19 C 0.5144(3) 0.87954(8) 0.84407(13) 0.0239(8) Uani 1 1 d .
H19 H 0.4928 0.9013 0.8449 0.029 Uiso 1 1 calc R
C20 C 0.4162(3) 0.85722(8) 0.83777(13) 0.0205(8) Uani 1 1 d .
H20 H 0.3280 0.8639 0.8337 0.025 Uiso 1 1 calc R
C21 C 0.4449(3) 0.82504(8) 0.83729(13) 0.0189(7) Uani 1 1 d .
C22 C 0.3340(3) 0.80127(8) 0.83012(14) 0.0257(8) Uani 1 1 d .
H22 H 0.3728 0.7797 0.8293 0.031 Uiso 1 1 calc R
C23 C 0.2443(4) 0.80287(13) 0.87857(17) 0.0548(13) Uani 1 1 d .
H23A H 0.2956 0.7997 0.9133 0.082 Uiso 1 1 calc R
H23B H 0.1776 0.7864 0.8744 0.082 Uiso 1 1 calc R
H23C H 0.2020 0.8236 0.8791 0.082 Uiso 1 1 calc R
C24 C 0.2551(4) 0.80659(9) 0.77569(15) 0.0287(9) Uani 1 1 d .
H24A H 0.2103 0.8269 0.7769 0.043 Uiso 1 1 calc R
H24B H 0.1906 0.7897 0.7703 0.043 Uiso 1 1 calc R
H24C H 0.3139 0.8065 0.7450 0.043 Uiso 1 1 calc R
C25 C 0.8202(3) 0.82843(10) 0.85697(15) 0.0308(9) Uani 1 1 d .
H25 H 0.8232 0.8053 0.8650 0.037 Uiso 1 1 calc R
C26 C 0.8908(4) 0.84564(11) 0.90487(16) 0.0446(11) Uani 1 1 d .
H26A H 0.8981 0.8680 0.8958 0.067 Uiso 1 1 calc R
H26B H 0.9782 0.8367 0.9113 0.067 Uiso 1 1 calc R
H26C H 0.8416 0.8432 0.9383 0.067 Uiso 1 1 calc R
C27 C 0.8889(4) 0.83426(16) 0.80336(18) 0.0734(18) Uani 1 1 d .
H27A H 0.8413 0.8235 0.7728 0.110 Uiso 1 1 calc R
H27B H 0.9782 0.8261 0.8070 0.110 Uiso 1 1 calc R
H27C H 0.8912 0.8569 0.7958 0.110 Uiso 1 1 calc R
C28 C 0.6151(3) 0.83791(8) 1.10366(13) 0.0206(8) Uani 1 1 d .
C29 C 0.4790(3) 0.85893(9) 1.16499(14) 0.0274(9) Uani 1 1 d .
H29 H 0.4013 0.8658 1.1810 0.033 Uiso 1 1 calc R
C30 C 0.5993(3) 0.86174(9) 1.18750(14) 0.0288(9) Uani 1 1 d .
H30 H 0.6230 0.8707 1.2225 0.035 Uiso 1 1 calc R
C31 C 0.3702(3) 0.83399(8) 1.08241(13) 0.0201(8) Uani 1 1 d .
C32 C 0.3215(3) 0.80354(9) 1.09131(14) 0.0237(8) Uani 1 1 d .
C33 C 0.2017(4) 0.79612(9) 1.06583(15) 0.0307(9) Uani 1 1 d .
H33 H 0.1664 0.7757 1.0708 0.037 Uiso 1 1 calc R
C34 C 0.1321(4) 0.81777(9) 1.03328(16) 0.0347(10) Uani 1 1 d .
H34 H 0.0485 0.8124 1.0175 0.042 Uiso 1 1 calc R
C35 C 0.1850(3) 0.84726(9) 1.02391(14) 0.0291(9) Uani 1 1 d .
H35 H 0.1375 0.8618 1.0010 0.035 Uiso 1 1 calc R
C36 C 0.3056(3) 0.85589(9) 1.04731(13) 0.0233(8) Uani 1 1 d .
C37 C 0.3662(3) 0.88783(8) 1.03545(14) 0.0261(8) Uani 1 1 d .
H37 H 0.4593 0.8872 1.0496 0.031 Uiso 1 1 calc R
C38 C 0.3001(4) 0.91456(9) 1.06498(17) 0.0430(11) Uani 1 1 d .
H38A H 0.2091 0.9162 1.0512 0.064 Uiso 1 1 calc R
H38B H 0.3455 0.9344 1.0580 0.064 Uiso 1 1 calc R
H38C H 0.3032 0.9103 1.1048 0.064 Uiso 1 1 calc R
C39 C 0.3655(4) 0.89434(9) 0.97342(15) 0.0389(10) Uani 1 1 d .
H39A H 0.2762 0.8926 0.9575 0.058 Uiso 1 1 calc R
H39B H 0.4212 0.8790 0.9558 0.058 Uiso 1 1 calc R
H39C H 0.3985 0.9156 0.9672 0.058 Uiso 1 1 calc R
C40 C 0.3974(4) 0.77907(9) 1.12654(15) 0.0296(9) Uani 1 1 d .
H40 H 0.4874 0.7875 1.1341 0.036 Uiso 1 1 calc R
C41 C 0.3372(5) 0.77408(11) 1.18196(17) 0.0510(12) Uani 1 1 d .
H41A H 0.2485 0.7658 1.1760 0.076 Uiso 1 1 calc R
H41B H 0.3343 0.7942 1.2017 0.076 Uiso 1 1 calc R
H41C H 0.3900 0.7590 1.2039 0.076 Uiso 1 1 calc R
C42 C 0.4098(5) 0.74789(10) 1.09678(18) 0.0556(13) Uani 1 1 d .
H42A H 0.4667 0.7338 1.1190 0.083 Uiso 1 1 calc R
H42B H 0.4473 0.7514 1.0609 0.083 Uiso 1 1 calc R
H42C H 0.3234 0.7383 1.0912 0.083 Uiso 1 1 calc R
C43 C 0.8232(3) 0.84618(8) 1.16061(13) 0.0220(8) Uani 1 1 d .
C44 C 0.9015(3) 0.87190(9) 1.14894(15) 0.0253(8) Uani 1 1 d .
C45 C 1.0344(3) 0.86910(9) 1.16218(15) 0.0319(9) Uani 1 1 d .
H45 H 1.0908 0.8862 1.1550 0.038 Uiso 1 1 calc R
C46 C 1.0863(4) 0.84158(10) 1.18591(16) 0.0346(10) Uani 1 1 d .
H46 H 1.1768 0.8402 1.1958 0.042 Uiso 1 1 calc R
C47 C 1.0055(4) 0.81648(9) 1.19477(15) 0.0297(9) Uani 1 1 d .
H47 H 1.0419 0.7976 1.2098 0.036 Uiso 1 1 calc R
C48 C 0.8723(4) 0.81788(8) 1.18249(15) 0.0249(9) Uani 1 1 d .
C49 C 0.7863(4) 0.78945(9) 1.19119(14) 0.0306(9) Uani 1 1 d .
H49 H 0.7016 0.7933 1.1702 0.037 Uiso 1 1 calc R
C50 C 0.7564(5) 0.78545(10) 1.25141(16) 0.0492(12) Uani 1 1 d .
H50A H 0.6894 0.7692 1.2547 0.074 Uiso 1 1 calc R
H50B H 0.7245 0.8054 1.2658 0.074 Uiso 1 1 calc R
H50C H 0.8358 0.7791 1.2726 0.074 Uiso 1 1 calc R
C51 C 0.8435(5) 0.75930(10) 1.16887(18) 0.0564(14) Uani 1 1 d .
H51A H 0.9254 0.7544 1.1896 0.085 Uiso 1 1 calc R
H51B H 0.8604 0.7621 1.1297 0.085 Uiso 1 1 calc R
H51C H 0.7817 0.7420 1.1729 0.085 Uiso 1 1 calc R
C52 C 0.8481(4) 0.90151(9) 1.12030(16) 0.0308(9) Uani 1 1 d .
H52 H 0.7518 0.8987 1.1141 0.037 Uiso 1 1 calc R
C53 C 0.8703(5) 0.93057(10) 1.1557(2) 0.0582(13) Uani 1 1 d .
H53A H 0.8266 0.9280 1.1905 0.087 Uiso 1 1 calc R
H53B H 0.8345 0.9490 1.1359 0.087 Uiso 1 1 calc R
H53C H 0.9640 0.9335 1.1635 0.087 Uiso 1 1 calc R
C54 C 0.9064(5) 0.90490(13) 1.06355(19) 0.0678(16) Uani 1 1 d .
H54A H 1.0014 0.9067 1.0682 0.102 Uiso 1 1 calc R
H54B H 0.8710 0.9238 1.0451 0.102 Uiso 1 1 calc R
H54C H 0.8840 0.8863 1.0410 0.102 Uiso 1 1 calc R
C55 C 0.8698(3) 0.58836(8) 0.12278(13) 0.0182(7) Uani 1 1 d .
C56 C 0.8558(4) 0.61360(9) 0.20525(13) 0.0321(9) Uani 1 1 d .
H56 H 0.8419 0.6296 0.2317 0.039 Uiso 1 1 calc R
C57 C 0.8939(4) 0.58406(9) 0.21590(14) 0.0300(9) Uani 1 1 d .
H57 H 0.9121 0.5753 0.2515 0.036 Uiso 1 1 calc R
C58 C 0.8059(3) 0.64505(8) 0.11946(12) 0.0203(8) Uani 1 1 d .
C59 C 0.6735(3) 0.65066(8) 0.10552(13) 0.0225(8) Uani 1 1 d .
C60 C 0.6420(3) 0.67934(8) 0.07952(14) 0.0241(8) Uani 1 1 d .
H60 H 0.5535 0.6840 0.0696 0.029 Uiso 1 1 calc R
C61 C 0.7374(4) 0.70098(8) 0.06804(14) 0.0272(9) Uani 1 1 d .
H61 H 0.7142 0.7205 0.0512 0.033 Uiso 1 1 calc R
C62 C 0.8661(4) 0.69412(8) 0.08108(14) 0.0246(8) Uani 1 1 d .
H62 H 0.9309 0.7090 0.0722 0.029 Uiso 1 1 calc R
C63 C 0.9045(3) 0.66628(8) 0.10676(13) 0.0224(8) Uani 1 1 d .
C64 C 1.0479(3) 0.65883(9) 0.12061(14) 0.0311(9) Uani 1 1 d .
H64 H 1.0542 0.6363 0.1325 0.037 Uiso 1 1 calc R
C65 C 1.1304(4) 0.66296(12) 0.07043(17) 0.0519(13) Uani 1 1 d .
H65A H 1.0957 0.6496 0.0402 0.078 Uiso 1 1 calc R
H65B H 1.2207 0.6569 0.0802 0.078 Uiso 1 1 calc R
H65C H 1.1277 0.6850 0.0587 0.078 Uiso 1 1 calc R
C66 C 1.1008(4) 0.67952(10) 0.16896(16) 0.0443(11) Uani 1 1 d .
H66A H 1.0905 0.7018 0.1590 0.066 Uiso 1 1 calc R
H66B H 1.1934 0.6749 0.1767 0.066 Uiso 1 1 calc R
H66C H 1.0522 0.6750 0.2019 0.066 Uiso 1 1 calc R
C67 C 0.5670(4) 0.62723(9) 0.11711(15) 0.0298(9) Uani 1 1 d .
H67 H 0.6098 0.6078 0.1328 0.036 Uiso 1 1 calc R
C68 C 0.4898(4) 0.61786(10) 0.06456(16) 0.0393(10) Uani 1 1 d .
H68A H 0.4498 0.6366 0.0474 0.059 Uiso 1 1 calc R
H68B H 0.4215 0.6029 0.0736 0.059 Uiso 1 1 calc R
H68C H 0.5483 0.6080 0.0388 0.059 Uiso 1 1 calc R
C69 C 0.4776(4) 0.64039(11) 0.16052(17) 0.0446(11) Uani 1 1 d .
H69A H 0.5293 0.6452 0.1945 0.067 Uiso 1 1 calc R
H69B H 0.4108 0.6247 0.1684 0.067 Uiso 1 1 calc R
H69C H 0.4354 0.6597 0.1464 0.067 Uiso 1 1 calc R
C70 C 0.9400(3) 0.53544(8) 0.16316(13) 0.0176(8) Uani 1 1 d .
C71 C 1.0716(3) 0.52836(8) 0.17298(13) 0.0216(8) Uani 1 1 d .
C72 C 1.1046(4) 0.49624(9) 0.17482(14) 0.0281(9) Uani 1 1 d .
H72 H 1.1928 0.4903 0.1824 0.034 Uiso 1 1 calc R
C73 C 1.0124(4) 0.47335(8) 0.16592(14) 0.0294(9) Uani 1 1 d .
H73 H 1.0368 0.4518 0.1678 0.035 Uiso 1 1 calc R
C74 C 0.8833(4) 0.48155(8) 0.15412(14) 0.0278(9) Uani 1 1 d .
H74 H 0.8209 0.4654 0.1467 0.033 Uiso 1 1 calc R
C75 C 0.8427(3) 0.51287(8) 0.15287(12) 0.0191(8) Uani 1 1 d .
C76 C 0.7007(3) 0.52172(9) 0.14232(13) 0.0270(9) Uani 1 1 d .
H76 H 0.6980 0.5440 0.1289 0.032 Uiso 1 1 calc R
C77 C 0.6298(4) 0.52057(14) 0.19602(16) 0.0596(15) Uani 1 1 d .
H77A H 0.6334 0.4991 0.2109 0.089 Uiso 1 1 calc R
H77B H 0.5386 0.5268 0.1889 0.089 Uiso 1 1 calc R
H77C H 0.6717 0.5351 0.2228 0.089 Uiso 1 1 calc R
C78 C 0.6307(4) 0.50137(11) 0.09785(17) 0.0458(11) Uani 1 1 d .
H78A H 0.6760 0.5031 0.0633 0.069 Uiso 1 1 calc R
H78B H 0.5406 0.5087 0.0918 0.069 Uiso 1 1 calc R
H78C H 0.6307 0.4794 0.1100 0.069 Uiso 1 1 calc R
C79 C 1.1770(3) 0.55331(9) 0.17912(14) 0.0301(9) Uani 1 1 d .
H79 H 1.1339 0.5743 0.1739 0.036 Uiso 1 1 calc R
C80 C 1.2456(4) 0.55309(10) 0.23680(16) 0.0403(10) Uani 1 1 d .
H80A H 1.2865 0.5325 0.2436 0.060 Uiso 1 1 calc R
H80B H 1.1815 0.5571 0.2647 0.060 Uiso 1 1 calc R
H80C H 1.3125 0.5696 0.2389 0.060 Uiso 1 1 calc R
C81 C 1.2754(4) 0.54986(12) 0.13444(17) 0.0472(12) Uani 1 1 d .
H81A H 1.3163 0.5290 0.1373 0.071 Uiso 1 1 calc R
H81B H 1.3425 0.5662 0.1393 0.071 Uiso 1 1 calc R
H81C H 1.2307 0.5521 0.0980 0.071 Uiso 1 1 calc R
C82 C 0.8965(3) 0.52104(8) -0.10135(13) 0.0185(7) Uani 1 1 d .
C83 C 0.9150(3) 0.50104(8) -0.18778(13) 0.0224(8) Uani 1 1 d .
H83 H 0.8927 0.4936 -0.2240 0.027 Uiso 1 1 calc R
C84 C 1.0352(3) 0.50268(8) -0.16379(13) 0.0219(8) Uani 1 1 d .
H84 H 1.1136 0.4965 -0.1800 0.026 Uiso 1 1 calc R
C85 C 0.6902(3) 0.51603(8) -0.16054(13) 0.0207(8) Uani 1 1 d .
C86 C 0.6089(3) 0.49063(9) -0.15047(13) 0.0259(9) Uani 1 1 d .
C87 C 0.4763(3) 0.49445(9) -0.16469(15) 0.0304(9) Uani 1 1 d .
H87 H 0.4175 0.4776 -0.1590 0.036 Uiso 1 1 calc R
C88 C 0.4298(4) 0.52236(10) -0.18689(15) 0.0343(10) Uani 1 1 d .
H88 H 0.3395 0.5243 -0.1967 0.041 Uiso 1 1 calc R
C89 C 0.5119(4) 0.54748(9) -0.19509(15) 0.0314(9) Uani 1 1 d .
H89 H 0.4774 0.5666 -0.2101 0.038 Uiso 1 1 calc R
C90 C 0.6452(4) 0.54508(9) -0.18145(14) 0.0253(9) Uani 1 1 d .
C91 C 0.7356(4) 0.57307(9) -0.18833(15) 0.0329(9) Uani 1 1 d .
H91 H 0.8157 0.5692 -0.1642 0.039 Uiso 1 1 calc R
C92 C 0.7781(5) 0.57644(11) -0.24616(18) 0.0613(14) Uani 1 1 d .
H92A H 0.8231 0.5572 -0.2570 0.092 Uiso 1 1 calc R
H92B H 0.8374 0.5944 -0.2482 0.092 Uiso 1 1 calc R
H92C H 0.7016 0.5799 -0.2712 0.092 Uiso 1 1 calc R
C93 C 0.6763(6) 0.60398(12) -0.1696(3) 0.095(2) Uani 1 1 d .
H93A H 0.6009 0.6093 -0.1942 0.143 Uiso 1 1 calc R
H93B H 0.7415 0.6208 -0.1709 0.143 Uiso 1 1 calc R
H93C H 0.6483 0.6017 -0.1317 0.143 Uiso 1 1 calc R
C94 C 0.6569(4) 0.46032(9) -0.12281(15) 0.0314(9) Uani 1 1 d .
H94 H 0.7543 0.4613 -0.1191 0.038 Uiso 1 1 calc R
C95 C 0.6191(5) 0.43102(10) -0.15688(18) 0.0534(12) Uani 1 1 d .
H95A H 0.5240 0.4290 -0.1596 0.080 Uiso 1 1 calc R
H95B H 0.6572 0.4123 -0.1388 0.080 Uiso 1 1 calc R
H95C H 0.6521 0.4330 -0.1940 0.080 Uiso 1 1 calc R
C96 C 0.6056(4) 0.45839(11) -0.06464(16) 0.0494(12) Uani 1 1 d .
H96A H 0.5101 0.4580 -0.0671 0.074 Uiso 1 1 calc R
H96B H 0.6355 0.4768 -0.0432 0.074 Uiso 1 1 calc R
H96C H 0.6384 0.4392 -0.0464 0.074 Uiso 1 1 calc R
C97 C 1.1402(3) 0.52344(8) -0.07727(13) 0.0168(7) Uani 1 1 d .
C98 C 1.1994(3) 0.49978(8) -0.04451(13) 0.0187(7) Uani 1 1 d .
C99 C 1.3200(3) 0.50709(9) -0.01797(14) 0.0266(8) Uani 1 1 d .
H99 H 1.3638 0.4916 0.0044 0.032 Uiso 1 1 calc R
C100 C 1.3764(4) 0.53661(9) -0.02387(15) 0.0311(9) Uani 1 1 d .
H100 H 1.4596 0.5409 -0.0067 0.037 Uiso 1 1 calc R
C101 C 1.3116(3) 0.55966(9) -0.05454(15) 0.0291(9) Uani 1 1 d .
H101 H 1.3500 0.5799 -0.0572 0.035 Uiso 1 1 calc R
C102 C 1.1909(3) 0.55388(8) -0.08172(14) 0.0217(8) Uani 1 1 d .
C103 C 1.1194(4) 0.57965(8) -0.11377(15) 0.0301(9) Uani 1 1 d .
H103 H 1.0285 0.5720 -0.1221 0.036 Uiso 1 1 calc R
C104 C 1.1782(5) 0.58654(10) -0.16848(17) 0.0491(12) Uani 1 1 d .
H10J H 1.2720 0.5903 -0.1625 0.074 Uiso 1 1 calc R
H10K H 1.1366 0.6052 -0.1851 0.074 Uiso 1 1 calc R
H10L H 1.1643 0.5685 -0.1933 0.074 Uiso 1 1 calc R
C105 C 1.1096(4) 0.60987(9) -0.07973(18) 0.0434(11) Uani 1 1 d .
H10G H 1.0701 0.6051 -0.0447 0.065 Uiso 1 1 calc R
H10H H 1.0554 0.6252 -0.1004 0.065 Uiso 1 1 calc R
H10I H 1.1970 0.6186 -0.0723 0.065 Uiso 1 1 calc R
C106 C 1.1364(3) 0.46772(8) -0.03703(14) 0.0244(8) Uani 1 1 d .
H106 H 1.0460 0.4688 -0.0542 0.029 Uiso 1 1 calc R
C107 C 1.2086(4) 0.44166(9) -0.06669(17) 0.0379(11) Uani 1 1 d .
H10D H 1.2095 0.4465 -0.1062 0.057 Uiso 1 1 calc R
H10E H 1.1641 0.4215 -0.0616 0.057 Uiso 1 1 calc R
H10F H 1.2984 0.4402 -0.0512 0.057 Uiso 1 1 calc R
C108 C 1.1246(4) 0.45995(9) 0.02444(15) 0.0348(9) Uani 1 1 d .
H10A H 1.2104 0.4619 0.0437 0.052 Uiso 1 1 calc R
H10B H 1.0927 0.4383 0.0282 0.052 Uiso 1 1 calc R
H10C H 1.0634 0.4746 0.0406 0.052 Uiso 1 1 calc R
N1 N 0.6649(3) 0.73534(6) 0.86505(11) 0.0220(7) Uani 1 1 d .
N2 N 0.6090(3) 0.78335(6) 0.84248(11) 0.0200(7) Uani 1 1 d .
N3 N 0.4867(3) 0.84408(7) 1.11393(11) 0.0201(6) Uani 1 1 d .
N4 N 0.6832(3) 0.84915(7) 1.15048(11) 0.0221(7) Uani 1 1 d .
N5 N 0.9022(3) 0.56840(6) 0.16576(10) 0.0196(6) Uani 1 1 d .
N6 N 0.8405(3) 0.61640(7) 0.14818(11) 0.0228(7) Uani 1 1 d .
N7 N 1.0252(3) 0.51506(6) -0.11095(10) 0.0163(6) Uani 1 1 d .
N8 N 0.8291(3) 0.51227(7) -0.14979(11) 0.0230(7) Uani 1 1 d .
P1 P 0.64244(10) 0.76880(2) 0.96010(4) 0.0302(2) Uani 1 1 d .
P2 P 0.69798(9) 0.81923(2) 1.05065(4) 0.0273(2) Uani 1 1 d .
P3 P 0.85433(10) 0.58518(2) 0.04997(3) 0.0264(2) Uani 1 1 d .
P4 P 0.81234(9) 0.53804(3) -0.04634(4) 0.0293(3) Uani 1 1 d .

loop_
_atom_site_aniso_label
_atom_site_aniso_U_11
_atom_site_aniso_U_22
_atom_site_aniso_U_33
_atom_site_aniso_U_23
_atom_site_aniso_U_13
_atom_site_aniso_U_12
As1 0.0313(2) 0.0267(2) 0.01583(17) -0.00368(15) -0.00105(15) 0.01212(17)
As2 0.0273(2) 0.0238(2) 0.01379(17) -0.00372(14) -0.00079(14) 0.00861(16)
C1 0.0226(19) 0.023(2) 0.0167(18) 0.0023(15) 0.0008(15) 0.0067(16)
C2 0.039(2) 0.029(2) 0.0117(17) -0.0035(14) 0.0018(15) 0.0098(17)
C3 0.044(2) 0.029(2) 0.0109(17) 0.0007(15) -0.0021(16) 0.0121(18)
C4 0.032(2) 0.0165(18) 0.0138(16) 0.0003(14) -0.0004(14) 0.0111(16)
C5 0.031(2) 0.021(2) 0.0208(18) -0.0047(15) -0.0007(15) 0.0054(16)
C6 0.037(2) 0.020(2) 0.0208(18) 0.0005(15) 0.0028(16) -0.0006(17)
C7 0.045(2) 0.0162(19) 0.0236(19) -0.0009(15) 0.0010(17) 0.0115(18)
C8 0.029(2) 0.025(2) 0.0194(17) -0.0012(15) -0.0015(15) 0.0123(17)
C9 0.030(2) 0.0193(19) 0.0205(18) -0.0045(14) 0.0055(15) 0.0084(16)
C10 0.031(2) 0.028(2) 0.031(2) 0.0039(16) 0.0104(17) 0.0075(17)
C11 0.038(2) 0.067(3) 0.038(2) -0.003(2) 0.013(2) 0.001(2)
C12 0.037(2) 0.040(2) 0.037(2) -0.0019(18) 0.0108(18) -0.0108(19)
C13 0.031(2) 0.030(2) 0.036(2) -0.0007(17) -0.0076(17) 0.0023(17)
C14 0.036(3) 0.083(4) 0.047(3) -0.006(2) 0.006(2) 0.016(2)
C15 0.034(2) 0.039(3) 0.052(3) 0.000(2) -0.009(2) -0.0036(19)
C16 0.0216(19) 0.020(2) 0.0098(16) 0.0024(13) 0.0035(14) 0.0052(15)
C17 0.024(2) 0.029(2) 0.0142(17) 0.0007(14) 0.0011(15) -0.0013(16)
C18 0.022(2) 0.030(2) 0.0195(18) 0.0016(15) -0.0019(15) -0.0108(17)
C19 0.038(2) 0.0172(19) 0.0163(17) -0.0007(14) -0.0022(15) 0.0021(17)
C20 0.0178(18) 0.025(2) 0.0186(17) 0.0043(14) 0.0014(14) 0.0063(15)
C21 0.024(2) 0.0175(19) 0.0150(17) 0.0043(14) -0.0008(14) 0.0005(16)
C22 0.025(2) 0.020(2) 0.033(2) 0.0054(16) -0.0021(17) 0.0002(16)
C23 0.041(3) 0.089(4) 0.034(2) 0.012(2) 0.004(2) -0.037(3)
C24 0.022(2) 0.029(2) 0.036(2) -0.0042(17) 0.0008(16) -0.0061(17)
C25 0.021(2) 0.044(2) 0.028(2) -0.0002(18) 0.0001(16) 0.0026(18)
C26 0.025(2) 0.074(3) 0.034(2) -0.004(2) -0.0051(18) 0.000(2)
C27 0.026(3) 0.160(6) 0.035(3) 0.002(3) 0.008(2) 0.010(3)
C28 0.0195(19) 0.0214(19) 0.0208(18) 0.0042(14) 0.0009(15) -0.0030(15)
C29 0.020(2) 0.037(2) 0.0254(19) -0.0139(16) 0.0066(16) 0.0025(17)
C30 0.026(2) 0.040(2) 0.0209(18) -0.0138(16) 0.0024(16) 0.0005(17)
C31 0.0152(18) 0.029(2) 0.0164(17) -0.0045(15) 0.0044(14) -0.0006(16)
C32 0.022(2) 0.028(2) 0.0216(18) -0.0047(16) 0.0096(15) 0.0008(17)
C33 0.030(2) 0.031(2) 0.032(2) -0.0069(17) 0.0040(18) -0.0091(18)
C34 0.025(2) 0.046(3) 0.032(2) -0.0128(18) -0.0026(19) -0.0080(19)
C35 0.025(2) 0.036(2) 0.027(2) -0.0031(17) -0.0028(16) 0.0056(18)
C36 0.0200(19) 0.033(2) 0.0175(17) -0.0046(15) 0.0036(15) 0.0023(16)
C37 0.024(2) 0.026(2) 0.028(2) 0.0026(16) 0.0009(16) -0.0006(16)
C38 0.059(3) 0.032(2) 0.039(2) -0.0050(19) 0.016(2) -0.008(2)
C39 0.055(3) 0.030(2) 0.033(2) 0.0062(17) 0.0118(19) 0.010(2)
C40 0.025(2) 0.026(2) 0.038(2) 0.0027(17) 0.0067(17) -0.0010(17)
C41 0.070(3) 0.051(3) 0.033(2) 0.011(2) 0.011(2) 0.023(2)
C42 0.087(4) 0.033(3) 0.049(3) 0.002(2) 0.021(3) 0.018(2)
C43 0.0158(18) 0.031(2) 0.0188(18) -0.0077(15) -0.0006(14) 0.0027(16)
C44 0.0157(19) 0.030(2) 0.030(2) -0.0061(16) -0.0009(16) -0.0022(16)
C45 0.021(2) 0.033(2) 0.041(2) 0.0055(18) -0.0011(17) -0.0029(17)
C46 0.021(2) 0.044(3) 0.039(2) 0.0031(19) -0.0029(17) 0.0034(19)
C47 0.028(2) 0.030(2) 0.031(2) 0.0026(16) -0.0082(17) 0.0084(17)
C48 0.029(2) 0.030(2) 0.0160(18) -0.0045(15) -0.0020(16) 0.0020(17)
C49 0.032(2) 0.033(2) 0.027(2) 0.0052(17) -0.0035(17) -0.0016(18)
C50 0.068(3) 0.039(3) 0.042(3) 0.004(2) 0.020(2) -0.012(2)
C51 0.091(4) 0.038(3) 0.042(3) -0.015(2) 0.021(3) -0.020(3)
C52 0.024(2) 0.023(2) 0.045(2) 0.0012(18) -0.0068(17) 0.0057(17)
C53 0.068(3) 0.030(3) 0.074(3) -0.004(2) -0.027(3) 0.012(2)
C54 0.067(3) 0.079(4) 0.060(3) 0.036(3) 0.019(3) 0.039(3)
C55 0.0192(18) 0.0190(19) 0.0166(17) -0.0027(14) 0.0020(14) 0.0056(15)
C56 0.055(3) 0.028(2) 0.0124(17) -0.0046(15) -0.0012(17) 0.0121(19)
C57 0.050(2) 0.028(2) 0.0116(17) -0.0016(15) -0.0027(16) 0.0097(18)
C58 0.031(2) 0.0159(18) 0.0137(16) -0.0049(13) 0.0001(15) 0.0093(16)
C59 0.032(2) 0.020(2) 0.0156(17) -0.0059(14) 0.0016(15) 0.0086(16)
C60 0.0238(19) 0.025(2) 0.0231(18) -0.0038(15) -0.0023(15) 0.0118(16)
C61 0.041(2) 0.0154(19) 0.0250(19) -0.0016(15) -0.0021(17) 0.0087(18)
C62 0.032(2) 0.0195(19) 0.0217(18) -0.0060(15) 0.0007(16) -0.0034(17)
C63 0.034(2) 0.0162(18) 0.0160(17) -0.0080(14) -0.0052(15) 0.0078(16)
C64 0.029(2) 0.036(2) 0.027(2) -0.0080(17) -0.0053(16) 0.0058(18)
C65 0.033(2) 0.087(4) 0.035(2) -0.015(2) -0.0029(19) 0.017(2)
C66 0.035(2) 0.060(3) 0.037(2) -0.020(2) -0.0108(18) 0.004(2)
C67 0.032(2) 0.028(2) 0.030(2) 0.0026(16) 0.0044(17) 0.0022(17)
C68 0.042(2) 0.040(2) 0.037(2) 0.0007(18) 0.0091(19) -0.008(2)
C69 0.044(3) 0.054(3) 0.037(2) -0.008(2) 0.020(2) -0.004(2)
C70 0.028(2) 0.0152(18) 0.0102(16) 0.0026(13) 0.0018(14) 0.0083(15)
C71 0.024(2) 0.025(2) 0.0164(18) 0.0038(15) 0.0055(14) 0.0048(17)
C72 0.029(2) 0.028(2) 0.0268(19) 0.0091(16) 0.0039(16) 0.0134(17)
C73 0.047(3) 0.0138(19) 0.028(2) 0.0031(15) 0.0085(18) 0.0088(18)
C74 0.044(2) 0.021(2) 0.0190(18) 0.0009(15) 0.0020(16) -0.0043(18)
C75 0.026(2) 0.023(2) 0.0082(15) -0.0001(13) 0.0016(14) 0.0007(16)
C76 0.023(2) 0.038(2) 0.0202(18) 0.0070(16) -0.0010(15) 0.0028(17)
C77 0.027(2) 0.124(5) 0.028(2) 0.000(3) -0.0001(18) 0.020(3)
C78 0.029(2) 0.068(3) 0.039(2) -0.005(2) -0.0043(19) -0.011(2)
C79 0.029(2) 0.029(2) 0.031(2) 0.0117(17) -0.0057(17) 0.0009(18)
C80 0.043(3) 0.041(3) 0.036(2) 0.004(2) -0.0080(19) -0.008(2)
C81 0.034(2) 0.067(3) 0.040(2) 0.009(2) -0.005(2) -0.015(2)
C82 0.0184(19) 0.022(2) 0.0147(17) -0.0051(14) -0.0012(14) 0.0014(15)
C83 0.025(2) 0.031(2) 0.0123(16) -0.0069(14) 0.0044(15) 0.0060(16)
C84 0.0210(19) 0.026(2) 0.0188(17) -0.0055(14) 0.0057(15) 0.0053(15)
C85 0.0142(18) 0.035(2) 0.0132(16) -0.0081(15) -0.0008(14) 0.0022(16)
C86 0.024(2) 0.034(2) 0.0198(18) -0.0073(16) 0.0015(15) 0.0095(17)
C87 0.018(2) 0.040(2) 0.033(2) -0.0040(18) 0.0008(16) -0.0030(17)
C88 0.0155(19) 0.051(3) 0.036(2) -0.0004(19) -0.0032(16) 0.0081(19)
C89 0.032(2) 0.034(2) 0.027(2) -0.0018(17) -0.0044(17) 0.0121(18)
C90 0.022(2) 0.038(2) 0.0157(18) -0.0063(16) 0.0036(15) 0.0054(17)
C91 0.031(2) 0.038(2) 0.030(2) 0.0023(17) -0.0031(17) -0.0005(18)
C92 0.099(4) 0.040(3) 0.047(3) -0.001(2) 0.025(3) -0.005(3)
C93 0.117(5) 0.058(4) 0.116(5) -0.052(3) 0.066(4) -0.036(4)
C94 0.0194(19) 0.038(2) 0.037(2) -0.0027(18) -0.0010(16) 0.0051(17)
C95 0.078(3) 0.035(3) 0.046(3) 0.000(2) 0.001(2) 0.005(2)
C96 0.056(3) 0.058(3) 0.034(2) 0.005(2) 0.002(2) 0.025(2)
C97 0.0109(17) 0.023(2) 0.0174(17) -0.0047(14) 0.0033(14) 0.0037(15)
C98 0.0189(18) 0.0202(19) 0.0171(17) -0.0019(14) 0.0027(14) 0.0036(15)
C99 0.025(2) 0.031(2) 0.0235(19) -0.0039(16) -0.0020(16) 0.0031(17)
C100 0.019(2) 0.037(2) 0.037(2) -0.0085(18) -0.0074(18) -0.0037(18)
C101 0.025(2) 0.025(2) 0.037(2) -0.0077(17) 0.0030(17) -0.0075(17)
C102 0.0211(19) 0.021(2) 0.0228(19) -0.0050(15) 0.0027(15) 0.0009(16)
C103 0.027(2) 0.018(2) 0.045(2) 0.0048(17) 0.0031(18) 0.0050(17)
C104 0.077(3) 0.036(3) 0.034(2) 0.0082(19) 0.005(2) 0.023(2)
C105 0.057(3) 0.025(2) 0.051(3) 0.0012(19) 0.019(2) 0.008(2)
C106 0.0215(19) 0.023(2) 0.0280(19) 0.0036(15) -0.0010(15) 0.0009(15)
C107 0.052(3) 0.025(2) 0.037(2) -0.0033(18) 0.011(2) -0.006(2)
C108 0.042(2) 0.026(2) 0.038(2) 0.0085(17) 0.0096(19) 0.0071(19)
N1 0.0326(17) 0.0163(16) 0.0173(15) -0.0011(12) 0.0027(13) 0.0096(14)
N2 0.0289(18) 0.0159(16) 0.0155(15) 0.0004(12) 0.0020(13) 0.0081(13)
N3 0.0150(15) 0.0267(17) 0.0187(15) -0.0034(12) 0.0003(12) 0.0006(13)
N4 0.0157(15) 0.0313(17) 0.0191(15) -0.0093(12) -0.0011(12) 0.0010(13)
N5 0.0289(17) 0.0187(16) 0.0109(14) -0.0014(12) -0.0020(12) 0.0093(13)
N6 0.0381(18) 0.0175(15) 0.0124(14) 0.0005(11) -0.0014(12) 0.0134(13)
N7 0.0141(15) 0.0214(16) 0.0133(14) -0.0037(11) 0.0002(11) 0.0025(12)
N8 0.0179(16) 0.0352(18) 0.0157(14) -0.0075(13) -0.0006(12) 0.0016(13)
P1 0.0533(7) 0.0244(5) 0.0131(4) 0.0015(4) 0.0045(4) 0.0169(5)
P2 0.0198(5) 0.0439(7) 0.0182(5) -0.0088(4) 0.0018(4) 0.0065(4)
P3 0.0470(6) 0.0201(5) 0.0119(4) 0.0006(4) -0.0007(4) 0.0144(5)
P4 0.0185(5) 0.0524(7) 0.0171(5) -0.0130(4) 0.0019(4) 0.0045(5)

loop_
_atom_type_symbol
_atom_type_description
_atom_type_scat_dispersion_real
_atom_type_scat_dispersion_imag
_atom_type_scat_source
C C 0.0033 0.0016 'International Tables Vol C Tables 4.2.6.8 and 6.1.1.4'
N N 0.0061 0.0033 'International Tables Vol C Tables 4.2.6.8 and 6.1.1.4'
P P 0.1023 0.0942 'International Tables Vol C Tables 4.2.6.8 and 6.1.1.4'
As As 0.0499 2.0058 'International Tables Vol C Tables 4.2.6.8 and 6.1.1.4'
H H 0.0000 0.0000 'International Tables Vol C Tables 4.2.6.8 and 6.1.1.4'

loop_
_geom_angle_atom_site_label_1
_geom_angle_atom_site_label_2
_geom_angle_atom_site_label_3
_geom_angle
P1 As1 P2 86.53(4)
P3 As2 P4 85.98(4)
N1 C1 N2 104.6(3)
N1 C1 P1 119.9(2)
N2 C1 P1 135.1(3)
C3 C2 N1 108.1(3)
C3 C2 H2 125.9
N1 C2 H2 125.9
C2 C3 N2 107.1(3)
C2 C3 H3 126.5
N2 C3 H3 126.5
C5 C4 C9 123.0(3)
C5 C4 N1 119.0(3)
C9 C4 N1 117.9(3)
C6 C5 C4 117.0(3)
C6 C5 C13 120.5(3)
C4 C5 C13 122.5(3)
C7 C6 C5 121.4(3)
C7 C6 H6 119.3
C5 C6 H6 119.3
C8 C7 C6 120.4(3)
C8 C7 H7 119.8
C6 C7 H7 119.8
C7 C8 C9 121.0(3)
C7 C8 H8 119.5
C9 C8 H8 119.5
C4 C9 C8 117.1(3)
C4 C9 C10 123.1(3)
C8 C9 C10 119.8(3)
C9 C10 C11 110.9(3)
C9 C10 C12 111.3(3)
C11 C10 C12 111.0(3)
C9 C10 H10 107.8
C11 C10 H10 107.8
C12 C10 H10 107.8
C10 C11 H11A 109.5
C10 C11 H11B 109.5
H11A C11 H11B 109.5
C10 C11 H11C 109.5
H11A C11 H11C 109.5
H11B C11 H11C 109.5
C10 C12 H12A 109.5
C10 C12 H12B 109.5
H12A C12 H12B 109.5
C10 C12 H12C 109.5
H12A C12 H12C 109.5
H12B C12 H12C 109.5
C5 C13 C14 110.7(3)
C5 C13 C15 111.1(3)
C14 C13 C15 110.0(3)
C5 C13 H13 108.3
C14 C13 H13 108.3
C15 C13 H13 108.3
C13 C14 H14A 109.5
C13 C14 H14B 109.5
H14A C14 H14B 109.5
C13 C14 H14C 109.5
H14A C14 H14C 109.5
H14B C14 H14C 109.5
C13 C15 H15A 109.5
C13 C15 H15B 109.5
H15A C15 H15B 109.5
C13 C15 H15C 109.5
H15A C15 H15C 109.5
H15B C15 H15C 109.5
C21 C16 C17 122.7(3)
C21 C16 N2 118.8(3)
C17 C16 N2 118.5(3)
C18 C17 C16 117.5(3)
C18 C17 C25 120.4(3)
C16 C17 C25 122.1(3)
C19 C18 C17 120.9(3)
C19 C18 H18 119.6
C17 C18 H18 119.6
C20 C19 C18 120.3(3)
C20 C19 H19 119.9
C18 C19 H19 119.9
C19 C20 C21 121.1(3)
C19 C20 H20 119.4
C21 C20 H20 119.4
C20 C21 C16 117.5(3)
C20 C21 C22 119.4(3)
C16 C21 C22 123.0(3)
C21 C22 C23 110.9(3)
C21 C22 C24 111.2(3)
C23 C22 C24 110.0(3)
C21 C22 H22 108.2
C23 C22 H22 108.2
C24 C22 H22 108.2
C22 C23 H23A 109.5
C22 C23 H23B 109.5
H23A C23 H23B 109.5
C22 C23 H23C 109.5
H23A C23 H23C 109.5
H23B C23 H23C 109.5
C22 C24 H24A 109.5
C22 C24 H24B 109.5
H24A C24 H24B 109.5
C22 C24 H24C 109.5
H24A C24 H24C 109.5
H24B C24 H24C 109.5
C17 C25 C26 112.0(3)
C17 C25 C27 109.6(3)
C26 C25 C27 110.3(4)
C17 C25 H25 108.3
C26 C25 H25 108.3
C27 C25 H25 108.3
C25 C26 H26A 109.5
C25 C26 H26B 109.5
H26A C26 H26B 109.5
C25 C26 H26C 109.5
H26A C26 H26C 109.5
H26B C26 H26C 109.5
C25 C27 H27A 109.5
C25 C27 H27B 109.5
H27A C27 H27B 109.5
C25 C27 H27C 109.5
H27A C27 H27C 109.5
H27B C27 H27C 109.5
N3 C28 N4 103.6(3)
N3 C28 P2 135.8(3)
N4 C28 P2 120.5(2)
C30 C29 N3 108.2(3)
C30 C29 H29 125.9
N3 C29 H29 125.9
C29 C30 N4 107.1(3)
C29 C30 H30 126.4
N4 C30 H30 126.4
C36 C31 C32 122.7(3)
C36 C31 N3 118.4(3)
C32 C31 N3 118.7(3)
C33 C32 C31 117.1(3)
C33 C32 C40 120.7(3)
C31 C32 C40 122.2(3)
C32 C33 C34 121.6(4)
C32 C33 H33 119.2
C34 C33 H33 119.2
C33 C34 C35 119.7(4)
C33 C34 H34 120.1
C35 C34 H34 120.1
C36 C35 C34 121.4(4)
C36 C35 H35 119.3
C34 C35 H35 119.3
C35 C36 C31 117.3(3)
C35 C36 C37 121.5(3)
C31 C36 C37 121.2(3)
C38 C37 C36 112.3(3)
C38 C37 C39 110.3(3)
C36 C37 C39 111.3(3)
C38 C37 H37 107.6
C36 C37 H37 107.6
C39 C37 H37 107.6
C37 C38 H38A 109.5
C37 C38 H38B 109.5
H38A C38 H38B 109.5
C37 C38 H38C 109.5
H38A C38 H38C 109.5
H38B C38 H38C 109.5
C37 C39 H39A 109.5
C37 C39 H39B 109.5
H39A C39 H39B 109.5
C37 C39 H39C 109.5
H39A C39 H39C 109.5
H39B C39 H39C 109.5
C42 C40 C41 110.2(3)
C42 C40 C32 112.3(3)
C41 C40 C32 111.6(3)
C42 C40 H40 107.5
C41 C40 H40 107.5
C32 C40 H40 107.5
C40 C41 H41A 109.5
C40 C41 H41B 109.5
H41A C41 H41B 109.5
C40 C41 H41C 109.5
H41A C41 H41C 109.5
H41B C41 H41C 109.5
C40 C42 H42A 109.5
C40 C42 H42B 109.5
H42A C42 H42B 109.5
C40 C42 H42C 109.5
H42A C42 H42C 109.5
H42B C42 H42C 109.5
C44 C43 C48 123.3(3)
C44 C43 N4 118.3(3)
C48 C43 N4 118.4(3)
C45 C44 C43 117.1(3)
C45 C44 C52 120.2(3)
C43 C44 C52 122.7(3)
C44 C45 C46 121.1(4)
C44 C45 H45 119.4
C46 C45 H45 119.4
C47 C46 C45 119.5(4)
C47 C46 H46 120.3
C45 C46 H46 120.3
C46 C47 C48 122.0(3)
C46 C47 H47 119.0
C48 C47 H47 119.0
C47 C48 C43 116.9(3)
C47 C48 C49 120.7(3)
C43 C48 C49 122.4(3)
C50 C49 C48 111.7(3)
C50 C49 C51 110.4(3)
C48 C49 C51 112.6(3)
C50 C49 H49 107.3
C48 C49 H49 107.3
C51 C49 H49 107.3
C49 C50 H50A 109.5
C49 C50 H50B 109.5
H50A C50 H50B 109.5
C49 C50 H50C 109.5
H50A C50 H50C 109.5
H50B C50 H50C 109.5
C49 C51 H51A 109.5
C49 C51 H51B 109.5
H51A C51 H51B 109.5
C49 C51 H51C 109.5
H51A C51 H51C 109.5
H51B C51 H51C 109.5
C53 C52 C44 111.9(3)
C53 C52 C54 112.1(4)
C44 C52 C54 109.8(3)
C53 C52 H52 107.6
C44 C52 H52 107.6
C54 C52 H52 107.6
C52 C53 H53A 109.5
C52 C53 H53B 109.5
H53A C53 H53B 109.5
C52 C53 H53C 109.5
H53A C53 H53C 109.5
H53B C53 H53C 109.5
C52 C54 H54A 109.5
C52 C54 H54B 109.5
H54A C54 H54B 109.5
C52 C54 H54C 109.5
H54A C54 H54C 109.5
H54B C54 H54C 109.5
N5 C55 N6 104.2(3)
N5 C55 P3 135.8(3)
N6 C55 P3 120.0(2)
C57 C56 N6 106.9(3)
C57 C56 H56 126.5
N6 C56 H56 126.5
C56 C57 N5 108.1(3)
C56 C57 H57 126.0
N5 C57 H57 126.0
C63 C58 C59 122.6(3)
C63 C58 N6 119.1(3)
C59 C58 N6 118.3(3)
C60 C59 C58 117.0(3)
C60 C59 C67 120.1(3)
C58 C59 C67 122.8(3)
C61 C60 C59 121.2(3)
C61 C60 H60 119.4
C59 C60 H60 119.4
C62 C61 C60 119.7(3)
C62 C61 H61 120.2
C60 C61 H61 120.2
C61 C62 C63 122.3(3)
C61 C62 H62 118.9
C63 C62 H62 118.9
C62 C63 C58 117.1(3)
C62 C63 C64 121.8(3)
C58 C63 C64 121.2(3)
C65 C64 C63 111.6(3)
C65 C64 C66 110.5(3)
C63 C64 C66 110.5(3)
C65 C64 H64 108.0
C63 C64 H64 108.0
C66 C64 H64 108.0
C64 C65 H65A 109.5
C64 C65 H65B 109.5
H65A C65 H65B 109.5
C64 C65 H65C 109.5
H65A C65 H65C 109.5
H65B C65 H65C 109.5
C64 C66 H66A 109.5
C64 C66 H66B 109.5
H66A C66 H66B 109.5
C64 C66 H66C 109.5
H66A C66 H66C 109.5
H66B C66 H66C 109.5
C59 C67 C68 111.6(3)
C59 C67 C69 110.4(3)
C68 C67 C69 111.3(3)
C59 C67 H67 107.8
C68 C67 H67 107.8
C69 C67 H67 107.8
C67 C68 H68A 109.5
C67 C68 H68B 109.5
H68A C68 H68B 109.5
C67 C68 H68C 109.5
H68A C68 H68C 109.5
H68B C68 H68C 109.5
C67 C69 H69A 109.5
C67 C69 H69B 109.5
H69A C69 H69B 109.5
C67 C69 H69C 109.5
H69A C69 H69C 109.5
H69B C69 H69C 109.5
C71 C70 C75 124.1(3)
C71 C70 N5 117.3(3)
C75 C70 N5 118.5(3)
C70 C71 C72 116.4(3)
C70 C71 C79 123.2(3)
C72 C71 C79 120.4(3)
C73 C72 C71 121.4(3)
C73 C72 H72 119.3
C71 C72 H72 119.3
C72 C73 C74 120.1(3)
C72 C73 H73 119.9
C74 C73 H73 119.9
C73 C74 C75 121.7(3)
C73 C74 H74 119.1
C75 C74 H74 119.1
C74 C75 C70 116.1(3)
C74 C75 C76 121.6(3)
C70 C75 C76 122.2(3)
C75 C76 C77 110.1(3)
C75 C76 C78 113.2(3)
C77 C76 C78 110.8(3)
C75 C76 H76 107.5
C77 C76 H76 107.5
C78 C76 H76 107.5
C76 C77 H77A 109.5
C76 C77 H77B 109.5
H77A C77 H77B 109.5
C76 C77 H77C 109.5
H77A C77 H77C 109.5
H77B C77 H77C 109.5
C76 C78 H78A 109.5
C76 C78 H78B 109.5
H78A C78 H78B 109.5
C76 C78 H78C 109.5
H78A C78 H78C 109.5
H78B C78 H78C 109.5
C71 C79 C81 111.0(3)
C71 C79 C80 112.3(3)
C81 C79 C80 110.9(3)
C71 C79 H79 107.5
C81 C79 H79 107.5
C80 C79 H79 107.5
C79 C80 H80A 109.5
C79 C80 H80B 109.5
H80A C80 H80B 109.5
C79 C80 H80C 109.5
H80A C80 H80C 109.5
H80B C80 H80C 109.5
C79 C81 H81A 109.5
C79 C81 H81B 109.5
H81A C81 H81B 109.5
C79 C81 H81C 109.5
H81A C81 H81C 109.5
H81B C81 H81C 109.5
N7 C82 N8 104.6(3)
N7 C82 P4 135.0(2)
N8 C82 P4 120.3(2)
C84 C83 N8 107.2(3)
C84 C83 H83 126.4
N8 C83 H83 126.4
C83 C84 N7 108.1(3)
C83 C84 H84 125.9
N7 C84 H84 125.9
C86 C85 C90 123.7(3)
C86 C85 N8 118.5(3)
C90 C85 N8 117.8(3)
C85 C86 C87 116.9(3)
C85 C86 C94 123.2(3)
C87 C86 C94 119.8(3)
C88 C87 C86 120.7(4)
C88 C87 H87 119.6
C86 C87 H87 119.6
C87 C88 C89 121.3(3)
C87 C88 H88 119.4
C89 C88 H88 119.4
C88 C89 C90 120.5(4)
C88 C89 H89 119.7
C90 C89 H89 119.7
C89 C90 C85 116.8(3)
C89 C90 C91 120.9(3)
C85 C90 C91 122.3(3)
C92 C91 C90 112.6(3)
C92 C91 C93 109.6(4)
C90 C91 C93 112.7(3)
C92 C91 H91 107.2
C90 C91 H91 107.2
C93 C91 H91 107.2
C91 C92 H92A 109.5
C91 C92 H92B 109.5
H92A C92 H92B 109.5
C91 C92 H92C 109.5
H92A C92 H92C 109.5
H92B C92 H92C 109.5
C91 C93 H93A 109.5
C91 C93 H93B 109.5
H93A C93 H93B 109.5
C91 C93 H93C 109.5
H93A C93 H93C 109.5
H93B C93 H93C 109.5
C86 C94 C96 109.4(3)
C86 C94 C95 112.4(3)
C96 C94 C95 111.3(3)
C86 C94 H94 107.9
C96 C94 H94 107.9
C95 C94 H94 107.9
C94 C95 H95A 109.5
C94 C95 H95B 109.5
H95A C95 H95B 109.5
C94 C95 H95C 109.5
H95A C95 H95C 109.5
H95B C95 H95C 109.5
C94 C96 H96A 109.5
C94 C96 H96B 109.5
H96A C96 H96B 109.5
C94 C96 H96C 109.5
H96A C96 H96C 109.5
H96B C96 H96C 109.5
C102 C97 C98 123.6(3)
C102 C97 N7 118.7(3)
C98 C97 N7 117.6(3)
C97 C98 C99 116.8(3)
C97 C98 C106 122.3(3)
C99 C98 C106 121.0(3)
C100 C99 C98 121.0(3)
C100 C99 H99 119.5
C98 C99 H99 119.5
C101 C100 C99 120.1(3)
C101 C100 H100 119.9
C99 C100 H100 119.9
C100 C101 C102 121.5(3)
C100 C101 H101 119.2
C102 C101 H101 119.2
C101 C102 C97 116.8(3)
C101 C102 C103 120.9(3)
C97 C102 C103 122.3(3)
C104 C103 C102 112.7(3)
C104 C103 C105 110.5(3)
C102 C103 C105 111.9(3)
C104 C103 H103 107.1
C102 C103 H103 107.1
C105 C103 H103 107.1
C103 C104 H10J 109.5
C103 C104 H10K 109.5
H10J C104 H10K 109.5
C103 C104 H10L 109.5
H10J C104 H10L 109.5
H10K C104 H10L 109.5
C103 C105 H10G 109.5
C103 C105 H10H 109.5
H10G C105 H10H 109.5
C103 C105 H10I 109.5
H10G C105 H10I 109.5
H10H C105 H10I 109.5
C98 C106 C107 111.9(3)
C98 C106 C108 111.2(3)
C107 C106 C108 111.2(3)
C98 C106 H106 107.4
C107 C106 H106 107.4
C108 C106 H106 107.4
C106 C107 H10D 109.5
C106 C107 H10E 109.5
H10D C107 H10E 109.5
C106 C107 H10F 109.5
H10D C107 H10F 109.5
H10E C107 H10F 109.5
C106 C108 H10A 109.5
C106 C108 H10B 109.5
H10A C108 H10B 109.5
C106 C108 H10C 109.5
H10A C108 H10C 109.5
H10B C108 H10C 109.5
C1 N1 C2 110.1(3)
C1 N1 C4 124.9(3)
C2 N1 C4 124.9(3)
C1 N2 C3 110.0(3)
C1 N2 C16 127.3(3)
C3 N2 C16 122.6(3)
C28 N3 C29 110.0(3)
C28 N3 C31 128.3(3)
C29 N3 C31 121.3(3)
C30 N4 C28 111.0(3)
C30 N4 C43 124.6(3)
C28 N4 C43 124.3(3)
C55 N5 C57 110.2(3)
C55 N5 C70 128.1(3)
C57 N5 C70 121.7(3)
C55 N6 C56 110.7(3)
C55 N6 C58 124.6(3)
C56 N6 C58 124.6(3)
C82 N7 C84 109.8(3)
C82 N7 C97 128.5(3)
C84 N7 C97 121.2(3)
C82 N8 C83 110.3(3)
C82 N8 C85 124.8(3)
C83 N8 C85 124.8(3)
C1 P1 As1 107.31(12)
C28 P2 As1 105.31(12)
C55 P3 As2 106.90(11)
C82 P4 As2 106.10(11)

loop_
_geom_bond_atom_site_label_1
_geom_bond_atom_site_label_2
_geom_bond_distance
As1 P1 2.2558(10)
As1 P2 2.2665(10)
As2 P3 2.2584(9)
As2 P4 2.2723(10)
C1 N1 1.370(4)
C1 N2 1.385(4)
C1 P1 1.770(3)
C2 C3 1.339(5)
C2 N1 1.389(4)
C2 H2 0.9500
C3 N2 1.395(4)
C3 H3 0.9500
C4 C5 1.396(5)
C4 C9 1.396(5)
C4 N1 1.448(4)
C5 C6 1.394(5)
C5 C13 1.521(5)
C6 C7 1.380(5)
C6 H6 0.9500
C7 C8 1.371(5)
C7 H7 0.9500
C8 C9 1.404(5)
C8 H8 0.9500
C9 C10 1.520(5)
C10 C11 1.527(5)
C10 C12 1.545(5)
C10 H10 1.0000
C11 H11A 0.9800
C11 H11B 0.9800
C11 H11C 0.9800
C12 H12A 0.9800
C12 H12B 0.9800
C12 H12C 0.9800
C13 C14 1.529(6)
C13 C15 1.533(5)
C13 H13 1.0000
C14 H14A 0.9800
C14 H14B 0.9800
C14 H14C 0.9800
C15 H15A 0.9800
C15 H15B 0.9800
C15 H15C 0.9800
C16 C21 1.401(5)
C16 C17 1.407(5)
C16 N2 1.437(4)
C17 C18 1.400(5)
C17 C25 1.522(5)
C18 C19 1.389(5)
C18 H18 0.9500
C19 C20 1.386(5)
C19 H19 0.9500
C20 C21 1.398(5)
C20 H20 0.9500
C21 C22 1.526(5)
C22 C23 1.528(5)
C22 C24 1.531(5)
C22 H22 1.0000
C23 H23A 0.9800
C23 H23B 0.9800
C23 H23C 0.9800
C24 H24A 0.9800
C24 H24B 0.9800
C24 H24C 0.9800
C25 C26 1.525(5)
C25 C27 1.528(6)
C25 H25 1.0000
C26 H26A 0.9800
C26 H26B 0.9800
C26 H26C 0.9800
C27 H27A 0.9800
C27 H27B 0.9800
C27 H27C 0.9800
C28 N3 1.378(4)
C28 N4 1.389(4)
C28 P2 1.763(3)
C29 C30 1.332(5)
C29 N3 1.394(4)
C29 H29 0.9500
C30 N4 1.381(4)
C30 H30 0.9500
C31 C36 1.405(5)
C31 C32 1.407(5)
C31 N3 1.453(4)
C32 C33 1.386(5)
C32 C40 1.534(5)
C33 C34 1.387(5)
C33 H33 0.9500
C34 C35 1.388(5)
C34 H34 0.9500
C35 C36 1.387(5)
C35 H35 0.9500
C36 C37 1.526(5)
C37 C38 1.519(5)
C37 C39 1.528(5)
C37 H37 1.0000
C38 H38A 0.9800
C38 H38B 0.9800
C38 H38C 0.9800
C39 H39A 0.9800
C39 H39B 0.9800
C39 H39C 0.9800
C40 C42 1.516(6)
C40 C41 1.520(5)
C40 H40 1.0000
C41 H41A 0.9800
C41 H41B 0.9800
C41 H41C 0.9800
C42 H42A 0.9800
C42 H42B 0.9800
C42 H42C 0.9800
C43 C44 1.394(5)
C43 C48 1.398(5)
C43 N4 1.451(4)
C44 C45 1.392(5)
C44 C52 1.525(5)
C45 C46 1.397(5)
C45 H45 0.9500
C46 C47 1.374(5)
C46 H46 0.9500
C47 C48 1.387(5)
C47 H47 0.9500
C48 C49 1.517(5)
C49 C50 1.515(5)
C49 C51 1.519(6)
C49 H49 1.0000
C50 H50A 0.9800
C50 H50B 0.9800
C50 H50C 0.9800
C51 H51A 0.9800
C51 H51B 0.9800
C51 H51C 0.9800
C52 C53 1.513(6)
C52 C54 1.533(6)
C52 H52 1.0000
C53 H53A 0.9800
C53 H53B 0.9800
C53 H53C 0.9800
C54 H54A 0.9800
C54 H54B 0.9800
C54 H54C 0.9800
C55 N5 1.371(4)
C55 N6 1.381(4)
C55 P3 1.769(3)
C56 C57 1.336(5)
C56 N6 1.389(4)
C56 H56 0.9500
C57 N5 1.391(4)
C57 H57 0.9500
C58 C63 1.401(5)
C58 C59 1.406(5)
C58 N6 1.437(4)
C59 C60 1.402(5)
C59 C67 1.514(5)
C60 C61 1.381(5)
C60 H60 0.9500
C61 C62 1.375(5)
C61 H61 0.9500
C62 C63 1.384(5)
C62 H62 0.9500
C63 C64 1.527(5)
C64 C65 1.525(6)
C64 C66 1.542(5)
C64 H64 1.0000
C65 H65A 0.9800
C65 H65B 0.9800
C65 H65C 0.9800
C66 H66A 0.9800
C66 H66B 0.9800
C66 H66C 0.9800
C67 C68 1.520(5)
C67 C69 1.535(5)
C67 H67 1.0000
C68 H68A 0.9800
C68 H68B 0.9800
C68 H68C 0.9800
C69 H69A 0.9800
C69 H69B 0.9800
C69 H69C 0.9800
C70 C71 1.394(5)
C70 C75 1.399(5)
C70 N5 1.455(4)
C71 C72 1.406(5)
C71 C79 1.517(5)
C72 C73 1.367(5)
C72 H72 0.9500
C73 C74 1.387(5)
C73 H73 0.9500
C74 C75 1.394(5)
C74 H74 0.9500
C75 C76 1.516(5)
C76 C77 1.522(5)
C76 C78 1.533(5)
C76 H76 1.0000
C77 H77A 0.9800
C77 H77B 0.9800
C77 H77C 0.9800
C78 H78A 0.9800
C78 H78B 0.9800
C78 H78C 0.9800
C79 C81 1.523(5)
C79 C80 1.535(5)
C79 H79 1.0000
C80 H80A 0.9800
C80 H80B 0.9800
C80 H80C 0.9800
C81 H81A 0.9800
C81 H81B 0.9800
C81 H81C 0.9800
C82 N7 1.377(4)
C82 N8 1.385(4)
C82 P4 1.776(3)
C83 C84 1.341(5)
C83 N8 1.389(4)
C83 H83 0.9500
C84 N7 1.392(4)
C84 H84 0.9500
C85 C86 1.392(5)
C85 C90 1.403(5)
C85 N8 1.447(4)
C86 C87 1.398(5)
C86 C94 1.522(5)
C87 C88 1.377(5)
C87 H87 0.9500
C88 C89 1.380(5)
C88 H88 0.9500
C89 C90 1.396(5)
C89 H89 0.9500
C90 C91 1.522(5)
C91 C92 1.494(5)
C91 C93 1.525(6)
C91 H91 1.0000
C92 H92A 0.9800
C92 H92B 0.9800
C92 H92C 0.9800
C93 H93A 0.9800
C93 H93B 0.9800
C93 H93C 0.9800
C94 C96 1.531(5)
C94 C95 1.533(6)
C94 H94 1.0000
C95 H95A 0.9800
C95 H95B 0.9800
C95 H95C 0.9800
C96 H96A 0.9800
C96 H96B 0.9800
C96 H96C 0.9800
C97 C102 1.400(5)
C97 C98 1.401(4)
C97 N7 1.447(4)
C98 C99 1.403(5)
C98 C106 1.522(5)
C99 C100 1.391(5)
C99 H99 0.9500
C100 C101 1.380(5)
C100 H100 0.9500
C101 C102 1.396(5)
C101 H101 0.9500
C102 C103 1.512(5)
C103 C104 1.511(5)
C103 C105 1.532(5)
C103 H103 1.0000
C104 H10J 0.9800
C104 H10K 0.9800
C104 H10L 0.9800
C105 H10G 0.9800
C105 H10H 0.9800
C105 H10I 0.9800
C106 C107 1.531(5)
C106 C108 1.536(5)
C106 H106 1.0000
C107 H10D 0.9800
C107 H10E 0.9800
C107 H10F 0.9800
C108 H10A 0.9800
C108 H10B 0.9800
C108 H10C 0.9800

loop_
_geom_torsion_atom_site_label_1
_geom_torsion_atom_site_label_2
_geom_torsion_atom_site_label_3
_geom_torsion_atom_site_label_4
_geom_torsion
N1 C2 C3 N2 0.6(4)
C9 C4 C5 C6 -1.7(5)
N1 C4 C5 C6 177.7(3)
C9 C4 C5 C13 176.8(3)
N1 C4 C5 C13 -3.7(5)
C4 C5 C6 C7 -0.3(5)
C13 C5 C6 C7 -178.9(3)
C5 C6 C7 C8 1.3(5)
C6 C7 C8 C9 -0.3(5)
C5 C4 C9 C8 2.7(5)
N1 C4 C9 C8 -176.8(3)
C5 C4 C9 C10 -177.5(3)
N1 C4 C9 C10 3.0(5)
C7 C8 C9 C4 -1.6(5)
C7 C8 C9 C10 178.6(3)
C4 C9 C10 C11 -112.2(4)
C8 C9 C10 C11 67.7(4)
C4 C9 C10 C12 123.7(4)
C8 C9 C10 C12 -56.5(4)
C6 C5 C13 C14 64.9(5)
C4 C5 C13 C14 -113.7(4)
C6 C5 C13 C15 -57.7(4)
C4 C5 C13 C15 123.8(4)
C21 C16 C17 C18 -0.8(5)
N2 C16 C17 C18 178.6(3)
C21 C16 C17 C25 179.1(3)
N2 C16 C17 C25 -1.4(5)
C16 C17 C18 C19 1.7(5)
C25 C17 C18 C19 -178.2(3)
C17 C18 C19 C20 -1.9(5)
C18 C19 C20 C21 1.1(5)
C19 C20 C21 C16 -0.1(5)
C19 C20 C21 C22 -179.9(3)
C17 C16 C21 C20 0.0(5)
N2 C16 C21 C20 -179.4(3)
C17 C16 C21 C22 179.7(3)
N2 C16 C21 C22 0.3(5)
C20 C21 C22 C23 -63.7(4)
C16 C21 C22 C23 116.6(4)
C20 C21 C22 C24 59.0(4)
C16 C21 C22 C24 -120.7(3)
C18 C17 C25 C26 47.8(5)
C16 C17 C25 C26 -132.2(4)
C18 C17 C25 C27 -75.0(5)
C16 C17 C25 C27 105.0(4)
N3 C29 C30 N4 0.9(4)
C36 C31 C32 C33 -3.1(5)
N3 C31 C32 C33 172.1(3)
C36 C31 C32 C40 175.7(3)
N3 C31 C32 C40 -9.1(5)
C31 C32 C33 C34 -0.5(5)
C40 C32 C33 C34 -179.3(3)
C32 C33 C34 C35 2.6(6)
C33 C34 C35 C36 -1.2(6)
C34 C35 C36 C31 -2.1(5)
C34 C35 C36 C37 177.8(3)
C32 C31 C36 C35 4.4(5)
N3 C31 C36 C35 -170.9(3)
C32 C31 C36 C37 -175.5(3)
N3 C31 C36 C37 9.2(5)
C35 C36 C37 C38 73.9(4)
C31 C36 C37 C38 -106.2(4)
C35 C36 C37 C39 -50.4(4)
C31 C36 C37 C39 129.5(3)
C33 C32 C40 C42 50.1(5)
C31 C32 C40 C42 -128.7(4)
C33 C32 C40 C41 -74.3(4)
C31 C32 C40 C41 107.0(4)
C48 C43 C44 C45 -2.6(5)
N4 C43 C44 C45 176.2(3)
C48 C43 C44 C52 174.3(3)
N4 C43 C44 C52 -6.8(5)
C43 C44 C45 C46 0.3(5)
C52 C44 C45 C46 -176.8(3)
C44 C45 C46 C47 2.0(6)
C45 C46 C47 C48 -2.1(6)
C46 C47 C48 C43 -0.1(6)
C46 C47 C48 C49 178.2(4)
C44 C43 C48 C47 2.6(5)
N4 C43 C48 C47 -176.2(3)
C44 C43 C48 C49 -175.7(3)
N4 C43 C48 C49 5.5(5)
C47 C48 C49 C50 78.7(5)
C43 C48 C49 C50 -103.1(4)
C47 C48 C49 C51 -46.1(5)
C43 C48 C49 C51 132.1(4)
C45 C44 C52 C53 -62.7(5)
C43 C44 C52 C53 120.4(4)
C45 C44 C52 C54 62.5(5)
C43 C44 C52 C54 -114.4(4)
N6 C56 C57 N5 -0.1(4)
C63 C58 C59 C60 -2.1(5)
N6 C58 C59 C60 177.5(3)
C63 C58 C59 C67 177.5(3)
N6 C58 C59 C67 -2.9(5)
C58 C59 C60 C61 0.2(5)
C67 C59 C60 C61 -179.4(3)
C59 C60 C61 C62 1.5(5)
C60 C61 C62 C63 -1.5(5)
C61 C62 C63 C58 -0.3(5)
C61 C62 C63 C64 179.5(3)
C59 C58 C63 C62 2.2(5)
N6 C58 C63 C62 -177.5(3)
C59 C58 C63 C64 -177.7(3)
N6 C58 C63 C64 2.7(4)
C62 C63 C64 C65 -51.4(5)
C58 C63 C64 C65 128.4(4)
C62 C63 C64 C66 71.9(4)
C58 C63 C64 C66 -108.2(4)
C60 C59 C67 C68 57.4(4)
C58 C59 C67 C68 -122.2(4)
C60 C59 C67 C69 -67.1(4)
C58 C59 C67 C69 113.3(4)
C75 C70 C71 C72 -2.9(5)
N5 C70 C71 C72 174.9(3)
C75 C70 C71 C79 174.5(3)
N5 C70 C71 C79 -7.7(5)
C70 C71 C72 C73 1.7(5)
C79 C71 C72 C73 -175.8(3)
C71 C72 C73 C74 0.8(5)
C72 C73 C74 C75 -2.3(5)
C73 C74 C75 C70 1.1(5)
C73 C74 C75 C76 -177.4(3)
C71 C70 C75 C74 1.5(5)
N5 C70 C75 C74 -176.3(3)
C71 C70 C75 C76 -179.9(3)
N5 C70 C75 C76 2.3(4)
C74 C75 C76 C77 84.6(4)
C70 C75 C76 C77 -93.8(4)
C74 C75 C76 C78 -40.0(4)
C70 C75 C76 C78 141.5(3)
C70 C71 C79 C81 -118.6(4)
C72 C71 C79 C81 58.7(4)
C70 C71 C79 C80 116.7(4)
C72 C71 C79 C80 -65.9(4)
N8 C83 C84 N7 -0.3(4)
C90 C85 C86 C87 3.0(5)
N8 C85 C86 C87 -176.0(3)
C90 C85 C86 C94 -174.1(3)
N8 C85 C86 C94 7.0(5)
C85 C86 C87 C88 -0.8(5)
C94 C86 C87 C88 176.3(3)
C86 C87 C88 C89 -0.9(6)
C87 C88 C89 C90 0.6(6)
C88 C89 C90 C85 1.4(5)
C88 C89 C90 C91 -177.7(3)
C86 C85 C90 C89 -3.2(5)
N8 C85 C90 C89 175.7(3)
C86 C85 C90 C91 175.8(3)
N8 C85 C90 C91 -5.3(5)
C89 C90 C91 C92 -82.8(5)
C85 C90 C91 C92 98.2(4)
C89 C90 C91 C93 41.8(5)
C85 C90 C91 C93 -137.2(4)
C85 C86 C94 C96 109.0(4)
C87 C86 C94 C96 -68.0(4)
C85 C86 C94 C95 -126.9(4)
C87 C86 C94 C95 56.2(5)
C102 C97 C98 C99 -4.1(5)
N7 C97 C98 C99 171.6(3)
C102 C97 C98 C106 175.2(3)
N7 C97 C98 C106 -9.1(4)
C97 C98 C99 C100 0.6(5)
C106 C98 C99 C100 -178.7(3)
C98 C99 C100 C101 2.4(5)
C99 C100 C101 C102 -2.0(6)
C100 C101 C102 C97 -1.2(5)
C100 C101 C102 C103 178.2(3)
C98 C97 C102 C101 4.4(5)
N7 C97 C102 C101 -171.3(3)
C98 C97 C102 C103 -175.0(3)
N7 C97 C102 C103 9.3(5)
C101 C102 C103 C104 75.3(4)
C97 C102 C103 C104 -105.3(4)
C101 C102 C103 C105 -49.9(4)
C97 C102 C103 C105 129.5(4)
C97 C98 C106 C107 109.4(4)
C99 C98 C106 C107 -71.4(4)
C97 C98 C106 C108 -125.6(3)
C99 C98 C106 C108 53.6(4)
N2 C1 N1 C2 0.8(4)
P1 C1 N1 C2 -173.2(3)
N2 C1 N1 C4 177.4(3)
P1 C1 N1 C4 3.5(5)
C3 C2 N1 C1 -0.9(4)
C3 C2 N1 C4 -177.6(3)
C5 C4 N1 C1 92.2(4)
C9 C4 N1 C1 -88.3(4)
C5 C4 N1 C2 -91.6(4)
C9 C4 N1 C2 87.8(4)
N1 C1 N2 C3 -0.4(4)
P1 C1 N2 C3 172.2(3)
N1 C1 N2 C16 -177.2(3)
P1 C1 N2 C16 -4.6(6)
C2 C3 N2 C1 -0.2(4)
C2 C3 N2 C16 176.8(3)
C21 C16 N2 C1 -96.4(4)
C17 C16 N2 C1 84.2(4)
C21 C16 N2 C3 87.2(4)
C17 C16 N2 C3 -92.3(4)
N4 C28 N3 C29 0.8(4)
P2 C28 N3 C29 177.6(3)
N4 C28 N3 C31 -171.6(3)
P2 C28 N3 C31 5.1(6)
C30 C29 N3 C28 -1.1(4)
C30 C29 N3 C31 172.0(3)
C36 C31 N3 C28 -102.5(4)
C32 C31 N3 C28 82.1(4)
C36 C31 N3 C29 85.8(4)
C32 C31 N3 C29 -89.6(4)
C29 C30 N4 C28 -0.4(4)
C29 C30 N4 C43 -176.7(3)
N3 C28 N4 C30 -0.2(4)
P2 C28 N4 C30 -177.6(3)
N3 C28 N4 C43 176.1(3)
P2 C28 N4 C43 -1.3(5)
C44 C43 N4 C30 -85.5(4)
C48 C43 N4 C30 93.3(4)
C44 C43 N4 C28 98.7(4)
C48 C43 N4 C28 -82.5(4)
N6 C55 N5 C57 -0.6(4)
P3 C55 N5 C57 -178.0(3)
N6 C55 N5 C70 179.1(3)
P3 C55 N5 C70 1.7(6)
C56 C57 N5 C55 0.4(4)
C56 C57 N5 C70 -179.3(3)
C71 C70 N5 C55 104.7(4)
C75 C70 N5 C55 -77.4(4)
C71 C70 N5 C57 -75.6(4)
C75 C70 N5 C57 102.3(4)
N5 C55 N6 C56 0.5(4)
P3 C55 N6 C56 178.4(3)
N5 C55 N6 C58 177.3(3)
P3 C55 N6 C58 -4.8(5)
C57 C56 N6 C55 -0.3(4)
C57 C56 N6 C58 -177.1(3)
C63 C58 N6 C55 -90.4(4)
C59 C58 N6 C55 89.9(4)
C63 C58 N6 C56 85.9(4)
C59 C58 N6 C56 -93.7(4)
N8 C82 N7 C84 -0.6(4)
P4 C82 N7 C84 -176.5(3)
N8 C82 N7 C97 171.4(3)
P4 C82 N7 C97 -4.6(6)
C83 C84 N7 C82 0.6(4)
C83 C84 N7 C97 -172.1(3)
C102 C97 N7 C82 -82.2(4)
C98 C97 N7 C82 101.8(4)
C102 C97 N7 C84 88.9(4)
C98 C97 N7 C84 -87.1(4)
N7 C82 N8 C83 0.4(4)
P4 C82 N8 C83 177.1(2)
N7 C82 N8 C85 -176.2(3)
P4 C82 N8 C85 0.5(5)
C84 C83 N8 C82 0.0(4)
C84 C83 N8 C85 176.5(3)
C86 C85 N8 C82 -95.3(4)
C90 C85 N8 C82 85.7(4)
C86 C85 N8 C83 88.6(4)
C90 C85 N8 C83 -90.4(4)
N1 C1 P1 As1 -171.3(3)
N2 C1 P1 As1 17.0(4)
P2 As1 P1 C1 -147.11(13)
N3 C28 P2 As1 15.6(4)
N4 C28 P2 As1 -168.0(2)
P1 As1 P2 C28 -143.91(12)
N5 C55 P3 As2 -16.9(4)
N6 C55 P3 As2 166.0(2)
P4 As2 P3 C55 149.99(13)
N7 C82 P4 As2 -13.3(4)
N8 C82 P4 As2 171.2(2)
P3 As2 P4 C82 146.65(12)
